data_4132501
loop_
_publ_author_name
'Lou, Alexander J.-T.'
'Righetto, Stefania'
'Barger, Christopher'
'Zuccaccia, Cristiano'
'Cariati, Elena'
'Macchioni, Alceo'
'Marks, Tobin J.'

_publ_section_title
;
 Unprecedented Large Hyperpolarizability of Twisted Chromophores in Polar
 Media.
;
_journal_issue 28
_journal_name_full 'Journal of the American Chemical Society'
_journal_page_first 8746
_journal_page_last 8755
_journal_paper_doi 10.1021/jacs.8b04320
_journal_volume 140
_journal_year 2018
_chemical_formula_moiety '4(C28 H34 N4)'
_chemical_formula_sum 'C112 H136 N16'
_chemical_formula_weight 1706.36
_space_group_crystal_system triclinic
_space_group_IT_number 2
_space_group_name_Hall '-P 1'
_space_group_name_H-M_alt 'P -1'
_atom_sites_solution_hydrogens geom
_atom_sites_solution_primary dual
_audit_creation_date 2017-11-06
_audit_creation_method
;
Olex2 1.2
(compiled Aug 10 2017 17:28:52 for OlexSys, GUI svn.r5381)
;
_cell_angle_alpha 90
_cell_angle_beta 104.666(5)
_cell_angle_gamma 90
_cell_formula_units_Z 1
_cell_length_a 9.6621(10)
_cell_length_b 14.6897(17)
_cell_length_c 17.747(2)
_cell_measurement_reflns_used 9906
_cell_measurement_temperature 100(2)
_cell_measurement_theta_max 63.755
_cell_measurement_theta_min 3.961
_cell_volume 2436.8(5)
_computing_cell_refinement 'SAINT V8.38A (?, 2016)'
_computing_data_reduction 'SAINT V8.38A (?, 2016)'
_computing_molecular_graphics 'Olex2 (Dolomanov et al., 2009)'
_computing_publication_material 'Olex2 (Dolomanov et al., 2009)'
_computing_structure_refinement 'ShelXL (Sheldrick, 2015)'
_computing_structure_solution 'ShelXT (Sheldrick, 2015)'
_diffrn_ambient_temperature 99.97
_diffrn_measured_fraction_theta_full 0.878
_diffrn_measured_fraction_theta_max 0.878
_diffrn_radiation_type CuK\a
_diffrn_radiation_wavelength 1.54184
_diffrn_reflns_av_R_equivalents 0.1319
_diffrn_reflns_av_unetI/netI 0.0741
_diffrn_reflns_Laue_measured_fraction_full 0.878
_diffrn_reflns_Laue_measured_fraction_max 0.878
_diffrn_reflns_limit_h_max 7
_diffrn_reflns_limit_h_min -11
_diffrn_reflns_limit_k_max 16
_diffrn_reflns_limit_k_min -17
_diffrn_reflns_limit_l_max 19
_diffrn_reflns_limit_l_min -20
_diffrn_reflns_number 19835
_diffrn_reflns_point_group_measured_fraction_full 0.878
_diffrn_reflns_point_group_measured_fraction_max 0.878
_diffrn_reflns_theta_full 63.755
_diffrn_reflns_theta_max 63.755
_diffrn_reflns_theta_min 2.574
_exptl_absorpt_coefficient_mu 0.530
_exptl_crystal_density_diffrn 1.163
_exptl_crystal_F_000 920
_exptl_crystal_size_max 0.533
_exptl_crystal_size_mid 0.268
_exptl_crystal_size_min 0.246
_refine_diff_density_max 1.153
_refine_diff_density_min -0.707
_refine_diff_density_rms 0.091
_refine_ls_extinction_method none
_refine_ls_goodness_of_fit_ref 1.081
_refine_ls_hydrogen_treatment constr
_refine_ls_matrix_type full
_refine_ls_number_parameters 583
_refine_ls_number_reflns 7052
_refine_ls_number_restraints 0
_refine_ls_restrained_S_all 1.081
_refine_ls_R_factor_all 0.1333
_refine_ls_R_factor_gt 0.1313
_refine_ls_shift/su_max 0.001
_refine_ls_shift/su_mean 0.000
_refine_ls_structure_factor_coef Fsqd
_refine_ls_weighting_details 'w=1/[\s^2^(Fo^2^)+(0.1300P)^2^+9.5866P] where P=(Fo^2^+2Fc^2^)/3'
_refine_ls_weighting_scheme calc
_refine_ls_wR_factor_gt 0.3236
_refine_ls_wR_factor_ref 0.3247
_reflns_Friedel_coverage 0.000
_reflns_number_gt 6827
_reflns_number_total 7052
_reflns_threshold_expression 'I > 2\s(I)'
_cod_data_source_file ja8b04320_si_002.cif
_cod_data_source_block cb2_199_xtalforalexlou3_0m
_cod_original_cell_volume 2436.9(5)
_cod_database_code 4132501
_shelx_shelxl_version_number 2017/1
_shelx_space_group_comment
;
The symmetry employed for this shelxl refinement is uniquely defined
by the following loop, which should always be used as a source of
symmetry information in preference to the above space-group names.
They are only intended as comments.
;
_shelx_estimated_absorpt_t_max 0.881
_shelx_estimated_absorpt_t_min 0.765
_olex2_refinement_description
;
1. Fixed Uiso
 At 1.2 times of:
  All C(H) groups, All C(H,H) groups
 At 1.5 times of:
  All C(H,H,H) groups
2.a Secondary CH2 refined with riding coordinates:
 C013(H01,H), C014(H01A,H01B), C016(H01C,H01D), C019(H1AA,HC), C01D(H4AA,HF),
 C01E(H5AA,HG), C01F(H6AA,HH), C01G(H01K,H01L), C01H(H01M,H01N), C01I(H01O,
 H01P), C01J(H7AA,HI), C01K(H01Q,H01R), C01L(H8AA,HJ), C01M(H01S,H01T),
 C01N(H9AA,HK), C01Q(H01X,H01Y), C01R(H1BA,HN), C01S(H01Z,HO)
2.b Aromatic/amide H refined with riding coordinates:
 C00C(H00C), C00D(H00D), C00F(H00F), C00I(H00I), C00Q(H00Q), C00T(H00T),
 C00V(H00V), C00W(H00W), C00X(H00X), C00Z(H00Z), C011(H011), C012(H012),
 C018(H018), C01A(H2AA)
2.c Idealised Me refined as rotating group:
 C015(H0AA,HA,HB), C017(H01E,H01F,H01G), C01B(H3AA,HD,HE), C01C(H01H,H01I,
 H01J), C01O(H01U,H01V,H01W), C01P(H0BA,HL,HM)
;
_olex2_submission_special_instructions 'No special instructions were received'

loop_
_space_group_symop_operation_xyz
'x, y, z'
'-x, -y, -z'

loop_
_atom_site_label
_atom_site_type_symbol
_atom_site_fract_x
_atom_site_fract_y
_atom_site_fract_z
_atom_site_U_iso_or_equiv
_atom_site_adp_type
_atom_site_occupancy
_atom_site_site_symmetry_order
_atom_site_calc_flag
_atom_site_refinement_flags_posn
N001 N 0.9981(4) 0.5665(2) 0.1566(2) 0.0278(9) Uani 1 1 d .
N002 N 0.5016(4) 0.0664(3) 0.3434(2) 0.0283(9) Uani 1 1 d .
N003 N 1.0642(5) 0.4731(3) 0.2547(3) 0.0409(11) Uani 1 1 d .
N004 N 0.4360(5) -0.0271(3) 0.2450(3) 0.0414(11) Uani 1 1 d .
N005 N 1.2290(5) 0.1323(4) 0.1921(3) 0.0531(13) Uani 1 1 d .
N006 N 0.5818(5) 0.8294(4) 0.4385(3) 0.0516(13) Uani 1 1 d .
N007 N 0.9186(5) 0.3291(4) 0.0616(3) 0.0534(14) Uani 1 1 d .
N008 N 0.2703(5) 0.6328(4) 0.3082(3) 0.0513(13) Uani 1 1 d .
C009 C 1.1099(5) 0.5149(3) 0.1424(3) 0.0288(10) Uani 1 1 d .
C00A C 0.6405(5) 0.6511(3) 0.3177(3) 0.0301(11) Uani 1 1 d .
C00B C 0.8596(5) 0.1510(3) 0.1820(3) 0.0313(11) Uani 1 1 d .
C00C C 1.1750(5) 0.5144(3) 0.0818(3) 0.0345(11) Uani 1 1 d .
H00C H 1.149302 0.556681 0.040043 0.041 Uiso 1 1 calc R
C00D C 0.6164(5) 0.5754(3) 0.2673(3) 0.0336(11) Uani 1 1 d .
H00D H 0.523929 0.548601 0.253532 0.040 Uiso 1 1 calc R
C00E C 0.5272(5) 0.0400(3) 0.2761(3) 0.0316(11) Uani 1 1 d .
C00F C 0.8835(5) 0.0753(3) 0.2324(3) 0.0335(11) Uani 1 1 d .
H00F H 0.976176 0.048722 0.246188 0.040 Uiso 1 1 calc R
C00G C 0.3903(5) 0.0144(3) 0.3573(3) 0.0289(11) Uani 1 1 d .
C00H C 0.9729(5) 0.5403(3) 0.2236(3) 0.0306(11) Uani 1 1 d .
C00I C 0.3262(5) 0.0146(4) 0.4183(3) 0.0363(12) Uani 1 1 d .
H00I H 0.352644 0.056625 0.460180 0.044 Uiso 1 1 calc R
C00J C 0.7776(6) 0.0381(3) 0.2626(3) 0.0352(12) Uani 1 1 d .
C00K C 0.8599(5) 0.5773(3) 0.2576(3) 0.0321(11) Uani 1 1 d .
C00L C 0.5284(5) 0.6906(3) 0.3475(3) 0.0335(11) Uani 1 1 d .
C00M C 0.9711(5) 0.1902(3) 0.1523(3) 0.0342(11) Uani 1 1 d .
C00N C 1.1494(5) 0.4545(3) 0.2040(3) 0.0350(12) Uani 1 1 d .
C00O C 0.7228(6) 0.5389(3) 0.2371(3) 0.0357(12) Uani 1 1 d .
C00P C 0.6399(5) 0.0770(3) 0.2427(3) 0.0314(11) Uani 1 1 d .
C00Q C 0.7815(5) 0.6868(3) 0.3379(3) 0.0348(11) Uani 1 1 d .
H00Q H 0.802975 0.736731 0.373004 0.042 Uiso 1 1 calc R
C00R C 0.5568(5) 0.7671(4) 0.3980(3) 0.0374(12) Uani 1 1 d .
C00S C 0.9437(5) 0.2664(4) 0.1018(3) 0.0362(12) Uani 1 1 d .
C00T C 0.7188(6) 0.1868(3) 0.1621(3) 0.0352(11) Uani 1 1 d .
H00T H 0.697933 0.237086 0.127423 0.042 Uiso 1 1 calc R
C00U C 0.3498(6) -0.0457(3) 0.2953(3) 0.0368(12) Uani 1 1 d .
C00V C 1.2793(6) 0.4496(4) 0.0846(3) 0.0406(13) Uani 1 1 d .
H00V H 1.326139 0.446868 0.043583 0.049 Uiso 1 1 calc R
C00W C 0.6123(6) 0.1513(3) 0.1910(3) 0.0360(12) Uani 1 1 d .
H00W H 0.518999 0.176918 0.176249 0.043 Uiso 1 1 calc R
C00X C 0.8867(6) 0.6512(3) 0.3083(3) 0.0363(12) Uani 1 1 d .
H00X H 0.979691 0.677179 0.322434 0.044 Uiso 1 1 calc R
C00Y C 1.1133(6) 0.1579(4) 0.1739(3) 0.0385(12) Uani 1 1 d .
C00Z C 0.2201(5) -0.0507(4) 0.4151(3) 0.0414(13) Uani 1 1 d .
H00Z H 0.172660 -0.053214 0.455803 0.050 Uiso 1 1 calc R
C010 C 0.3866(6) 0.6584(3) 0.3259(3) 0.0360(12) Uani 1 1 d .
C011 C 0.1819(6) -0.1121(4) 0.3538(4) 0.0457(14) Uani 1 1 d .
H011 H 0.111028 -0.156554 0.354735 0.055 Uiso 1 1 calc R
C012 C 1.3175(6) 0.3883(4) 0.1459(4) 0.0441(14) Uani 1 1 d .
H012 H 1.388521 0.343882 0.144931 0.053 Uiso 1 1 calc R
C013 C 0.5769(6) 0.1401(4) 0.3935(3) 0.0419(13) Uani 1 1 d .
H01 H 0.675782 0.144318 0.387460 0.050 Uiso 1 1 calc R
H H 0.582912 0.124554 0.448514 0.050 Uiso 1 1 calc R
C014 C 0.9239(6) 0.6406(4) 0.1070(3) 0.0434(14) Uani 1 1 d .
H01A H 0.825009 0.644808 0.112960 0.052 Uiso 1 1 calc R
H01B H 0.917793 0.625107 0.051934 0.052 Uiso 1 1 calc R
C015 C 0.8088(6) -0.0430(4) 0.3160(4) 0.0507(15) Uani 1 1 d .
H0AA H 0.890971 -0.029622 0.359805 0.076 Uiso 1 1 calc GR
HA H 0.830660 -0.095754 0.287259 0.076 Uiso 1 1 calc GR
HB H 0.725049 -0.056448 0.335778 0.076 Uiso 1 1 calc GR
C016 C 1.0885(7) 0.4339(4) 0.3343(4) 0.0514(15) Uani 1 1 d .
H01C H 1.036226 0.470364 0.365126 0.062 Uiso 1 1 calc R
H01D H 1.191704 0.436336 0.360885 0.062 Uiso 1 1 calc R
C017 C 0.6905(6) 0.4574(4) 0.1833(4) 0.0510(15) Uani 1 1 d .
H01E H 0.698554 0.401607 0.214377 0.076 Uiso 1 1 calc GR
H01F H 0.758844 0.455289 0.150934 0.076 Uiso 1 1 calc GR
H01G H 0.593123 0.462657 0.149902 0.076 Uiso 1 1 calc GR
C018 C 1.2571(6) 0.3893(4) 0.2072(4) 0.0477(15) Uani 1 1 d .
H018 H 1.285936 0.348315 0.249707 0.057 Uiso 1 1 calc R
C019 C 0.4108(7) -0.0670(4) 0.1651(4) 0.0510(15) Uani 1 1 d .
H1AA H 0.461933 -0.030532 0.133764 0.061 Uiso 1 1 calc R
HC H 0.307299 -0.065234 0.139025 0.061 Uiso 1 1 calc R
C01A C 0.2428(6) -0.1107(4) 0.2922(4) 0.0494(15) Uani 1 1 d .
H2AA H 0.214104 -0.151610 0.249649 0.059 Uiso 1 1 calc R
C01B C 0.4615(7) -0.3504(5) 0.0190(4) 0.0580(17) Uani 1 1 d .
H3AA H 0.495257 -0.413445 0.027348 0.087 Uiso 1 1 calc GR
HD H 0.519029 -0.317636 -0.010432 0.087 Uiso 1 1 calc GR
HE H 0.360896 -0.350077 -0.010468 0.087 Uiso 1 1 calc GR
C01C C 1.0374(7) 0.1497(5) 0.4804(4) 0.0582(17) Uani 1 1 d .
H01H H 1.001405 0.087182 0.471489 0.087 Uiso 1 1 calc GR
H01I H 0.981284 0.183008 0.510283 0.087 Uiso 1 1 calc GR
H01J H 1.138092 0.148474 0.509688 0.087 Uiso 1 1 calc GR
C01D C 0.4267(8) -0.2081(5) 0.0889(4) 0.0581(17) Uani 1 1 d .
H4AA H 0.322147 -0.205387 0.065926 0.070 Uiso 1 1 calc R
HF H 0.474373 -0.174129 0.054340 0.070 Uiso 1 1 calc R
C01E C 0.5068(9) 0.2305(4) 0.3759(4) 0.064(2) Uani 1 1 d .
H5AA H 0.411841 0.230600 0.387606 0.077 Uiso 1 1 calc R
HG H 0.494400 0.246529 0.320450 0.077 Uiso 1 1 calc R
C01F C 0.4754(8) -0.3059(5) 0.0944(4) 0.0635(18) Uani 1 1 d .
H6AA H 0.576880 -0.308321 0.124162 0.076 Uiso 1 1 calc R
HH H 0.418878 -0.340550 0.124049 0.076 Uiso 1 1 calc R
C01G C 0.9927(9) 0.7308(4) 0.1240(4) 0.0636(19) Uani 1 1 d .
H01K H 1.089010 0.729888 0.113980 0.076 Uiso 1 1 calc R
H01L H 1.003032 0.747086 0.179234 0.076 Uiso 1 1 calc R
C01H C 1.0736(8) 0.2921(5) 0.4101(4) 0.0616(18) Uani 1 1 d .
H01M H 1.178290 0.294589 0.432592 0.074 Uiso 1 1 calc R
H01N H 1.027030 0.326534 0.444885 0.074 Uiso 1 1 calc R
C01I C 1.0374(8) 0.3363(4) 0.3302(4) 0.0584(17) Uani 1 1 d .
H01O H 1.082838 0.301401 0.295139 0.070 Uiso 1 1 calc R
H01P H 0.932587 0.334658 0.307967 0.070 Uiso 1 1 calc R
C01J C 0.4631(8) -0.1638(5) 0.1702(4) 0.0587(17) Uani 1 1 d .
H7AA H 0.417795 -0.198858 0.205212 0.070 Uiso 1 1 calc R
HI H 0.567959 -0.164920 0.192547 0.070 Uiso 1 1 calc R
C01K C 1.0247(9) 0.1947(5) 0.4058(4) 0.0653(19) Uani 1 1 d .
H01Q H 0.923241 0.192418 0.375993 0.078 Uiso 1 1 calc R
H01R H 1.080824 0.159625 0.376206 0.078 Uiso 1 1 calc R
C01L C 0.6543(9) 0.4615(5) 0.4652(4) 0.067(2) Uani 1 1 d .
H8AA H 0.603489 0.520037 0.451494 0.080 Uiso 1 1 calc R
HJ H 0.654919 0.447770 0.519928 0.080 Uiso 1 1 calc R
C01M C 0.8466(9) 0.9628(5) 0.0337(4) 0.071(2) Uani 1 1 d .
H01S H 0.894538 1.022418 0.046332 0.086 Uiso 1 1 calc R
H01T H 0.844272 0.949335 -0.021290 0.086 Uiso 1 1 calc R
C01N C 0.6123(10) 0.3003(5) 0.4310(4) 0.075(2) Uani 1 1 d .
H9AA H 0.615308 0.286626 0.485987 0.090 Uiso 1 1 calc R
HK H 0.710059 0.292086 0.424052 0.090 Uiso 1 1 calc R
C01O C 0.7026(10) 0.9730(6) 0.0385(5) 0.078(2) Uani 1 1 d .
H01U H 0.645023 0.922132 0.011629 0.117 Uiso 1 1 calc GR
H01V H 0.663779 1.030418 0.013811 0.117 Uiso 1 1 calc GR
H01W H 0.699754 0.973499 0.093285 0.117 Uiso 1 1 calc GR
C01P C 0.7977(9) 0.4734(5) 0.4612(5) 0.076(2) Uani 1 1 d .
H0BA H 0.835862 0.529862 0.487894 0.114 Uiso 1 1 calc GR
HL H 0.801053 0.476671 0.406567 0.114 Uiso 1 1 calc GR
HM H 0.855532 0.421756 0.486477 0.114 Uiso 1 1 calc GR
C01Q C 0.8950(12) 0.8017(5) 0.0694(5) 0.095(3) Uani 1 1 d .
H01X H 0.891703 0.786390 0.014659 0.114 Uiso 1 1 calc R
H01Y H 0.796537 0.796134 0.075900 0.114 Uiso 1 1 calc R
C01R C 0.5706(15) 0.3894(6) 0.4150(5) 0.126(5) Uani 1 1 d .
H1BA H 0.469837 0.394855 0.417792 0.152 Uiso 1 1 calc R
HN H 0.572543 0.402426 0.360573 0.152 Uiso 1 1 calc R
C01S C 0.9397(11) 0.8922(6) 0.0833(5) 0.090(3) Uani 1 1 d .
H01Z H 1.037345 0.897571 0.075609 0.108 Uiso 1 1 calc R
HO H 0.946049 0.906382 0.138645 0.108 Uiso 1 1 calc R

loop_
_atom_site_aniso_label
_atom_site_aniso_U_11
_atom_site_aniso_U_22
_atom_site_aniso_U_33
_atom_site_aniso_U_23
_atom_site_aniso_U_13
_atom_site_aniso_U_12
N001 0.029(2) 0.0199(19) 0.032(2) 0.0005(16) 0.0041(17) 0.0044(16)
N002 0.032(2) 0.024(2) 0.028(2) 0.0052(17) 0.0059(17) -0.0002(16)
N003 0.050(3) 0.032(2) 0.044(3) 0.016(2) 0.018(2) 0.012(2)
N004 0.053(3) 0.030(2) 0.045(3) -0.010(2) 0.020(2) -0.008(2)
N005 0.045(3) 0.056(3) 0.057(3) 0.020(3) 0.012(2) 0.010(2)
N006 0.043(3) 0.056(3) 0.053(3) -0.022(3) 0.007(2) 0.001(2)
N007 0.042(3) 0.062(3) 0.056(3) 0.032(3) 0.011(2) 0.002(2)
N008 0.044(3) 0.051(3) 0.060(3) -0.011(3) 0.014(2) -0.003(2)
C009 0.025(2) 0.020(2) 0.038(3) -0.002(2) 0.001(2) -0.0012(18)
C00A 0.034(3) 0.027(2) 0.029(2) 0.008(2) 0.008(2) 0.005(2)
C00B 0.042(3) 0.025(2) 0.028(2) 0.000(2) 0.009(2) -0.002(2)
C00C 0.037(3) 0.029(3) 0.037(3) 0.002(2) 0.009(2) 0.004(2)
C00D 0.033(3) 0.031(3) 0.037(3) 0.002(2) 0.009(2) 0.000(2)
C00E 0.041(3) 0.022(2) 0.031(3) 0.004(2) 0.008(2) 0.004(2)
C00F 0.032(3) 0.031(3) 0.036(3) 0.003(2) 0.005(2) 0.002(2)
C00G 0.028(2) 0.019(2) 0.037(3) 0.007(2) 0.005(2) 0.0030(18)
C00H 0.035(3) 0.023(2) 0.035(3) 0.003(2) 0.010(2) 0.001(2)
C00I 0.038(3) 0.033(3) 0.038(3) 0.001(2) 0.010(2) -0.001(2)
C00J 0.042(3) 0.031(3) 0.033(3) 0.006(2) 0.010(2) 0.000(2)
C00K 0.033(3) 0.027(2) 0.037(3) 0.007(2) 0.010(2) 0.003(2)
C00L 0.038(3) 0.032(3) 0.032(3) 0.004(2) 0.011(2) 0.002(2)
C00M 0.039(3) 0.034(3) 0.030(3) 0.005(2) 0.009(2) 0.003(2)
C00N 0.039(3) 0.027(3) 0.040(3) 0.008(2) 0.012(2) 0.005(2)
C00O 0.041(3) 0.032(3) 0.034(3) 0.000(2) 0.010(2) 0.005(2)
C00P 0.033(2) 0.027(2) 0.035(3) 0.000(2) 0.009(2) 0.001(2)
C00Q 0.043(3) 0.024(2) 0.038(3) -0.002(2) 0.011(2) 0.000(2)
C00R 0.031(3) 0.044(3) 0.039(3) 0.001(3) 0.010(2) 0.002(2)
C00S 0.029(3) 0.042(3) 0.038(3) 0.004(3) 0.009(2) -0.003(2)
C00T 0.046(3) 0.025(2) 0.036(3) 0.006(2) 0.012(2) 0.005(2)
C00U 0.040(3) 0.027(3) 0.045(3) -0.003(2) 0.012(2) -0.002(2)
C00V 0.035(3) 0.039(3) 0.051(3) -0.003(3) 0.017(2) -0.001(2)
C00W 0.038(3) 0.026(2) 0.044(3) 0.005(2) 0.010(2) 0.003(2)
C00X 0.039(3) 0.025(2) 0.046(3) 0.001(2) 0.012(2) 0.000(2)
C00Y 0.047(3) 0.037(3) 0.034(3) 0.008(2) 0.014(2) 0.001(2)
C00Z 0.035(3) 0.042(3) 0.051(3) 0.010(3) 0.018(2) 0.000(2)
C010 0.043(3) 0.032(3) 0.036(3) 0.002(2) 0.014(2) 0.005(2)
C011 0.043(3) 0.034(3) 0.061(4) 0.003(3) 0.016(3) -0.010(2)
C012 0.041(3) 0.029(3) 0.063(4) 0.003(3) 0.015(3) 0.009(2)
C013 0.054(3) 0.044(3) 0.028(3) -0.007(2) 0.012(2) -0.020(3)
C014 0.054(3) 0.044(3) 0.031(3) 0.014(2) 0.009(2) 0.025(3)
C015 0.041(3) 0.050(3) 0.060(4) 0.023(3) 0.008(3) 0.004(3)
C016 0.061(4) 0.045(3) 0.050(4) 0.004(3) 0.018(3) 0.002(3)
C017 0.041(3) 0.049(3) 0.063(4) -0.017(3) 0.012(3) -0.001(3)
C018 0.049(3) 0.035(3) 0.061(4) 0.018(3) 0.017(3) 0.014(2)
C019 0.059(4) 0.049(3) 0.046(3) -0.001(3) 0.014(3) 0.004(3)
C01A 0.056(4) 0.031(3) 0.064(4) -0.012(3) 0.020(3) -0.012(3)
C01B 0.060(4) 0.053(4) 0.067(4) 0.010(3) 0.027(3) 0.010(3)
C01C 0.056(4) 0.055(4) 0.069(4) 0.002(3) 0.026(3) -0.005(3)
C01D 0.070(4) 0.061(4) 0.046(4) -0.009(3) 0.019(3) -0.011(3)
C01E 0.121(6) 0.032(3) 0.051(4) -0.008(3) 0.041(4) -0.017(4)
C01F 0.082(5) 0.057(4) 0.052(4) 0.007(3) 0.018(3) -0.011(4)
C01G 0.112(6) 0.030(3) 0.057(4) 0.014(3) 0.037(4) 0.020(3)
C01H 0.075(5) 0.062(4) 0.050(4) 0.020(3) 0.020(3) 0.014(3)
C01I 0.070(4) 0.047(4) 0.060(4) 0.000(3) 0.020(3) 0.000(3)
C01J 0.071(4) 0.055(4) 0.051(4) 0.008(3) 0.018(3) 0.008(3)
C01K 0.087(5) 0.051(4) 0.057(4) -0.004(3) 0.018(4) 0.016(4)
C01L 0.086(5) 0.048(4) 0.061(4) 0.005(3) 0.007(4) -0.018(4)
C01M 0.093(6) 0.053(4) 0.059(4) -0.001(3) 0.001(4) 0.024(4)
C01N 0.117(7) 0.055(4) 0.055(4) -0.005(3) 0.023(4) -0.021(4)
C01O 0.103(6) 0.071(5) 0.058(4) 0.007(4) 0.014(4) -0.004(4)
C01P 0.100(6) 0.064(5) 0.061(5) -0.001(4) 0.015(4) 0.005(4)
C01Q 0.185(10) 0.048(4) 0.061(5) 0.022(4) 0.045(6) 0.046(5)
C01R 0.210(12) 0.081(6) 0.059(5) 0.016(5) -0.021(6) -0.079(7)
C01S 0.121(7) 0.068(5) 0.066(5) 0.003(4) -0.005(5) 0.025(5)

loop_
_atom_type_symbol
_atom_type_description
_atom_type_scat_dispersion_real
_atom_type_scat_dispersion_imag
_atom_type_scat_source
C C 0.0181 0.0091 'International Tables Vol C Tables 4.2.6.8 and 6.1.1.4'
H H 0.0000 0.0000 'International Tables Vol C Tables 4.2.6.8 and 6.1.1.4'
N N 0.0311 0.0180 'International Tables Vol C Tables 4.2.6.8 and 6.1.1.4'

loop_
_geom_angle_atom_site_label_1
_geom_angle_atom_site_label_2
_geom_angle_atom_site_label_3
_geom_angle
C009 N001 C014 125.3(4)
C00H N001 C009 109.3(4)
C00H N001 C014 125.4(4)
C00E N002 C00G 109.0(4)
C00E N002 C013 125.4(4)
C00G N002 C013 125.6(4)
C00H N003 C00N 108.1(4)
C00H N003 C016 127.0(5)
C00N N003 C016 124.2(4)
C00E N004 C00U 108.6(4)
C00E N004 C019 127.4(5)
C00U N004 C019 123.3(5)
C00C C009 N001 132.2(4)
C00C C009 C00N 121.7(4)
C00N C009 N001 106.1(4)
C00D C00A C00L 122.2(4)
C00D C00A C00Q 116.5(4)
C00Q C00A C00L 121.3(5)
C00F C00B C00M 122.1(5)
C00F C00B C00T 116.4(4)
C00T C00B C00M 121.5(4)
C009 C00C H00C 121.6
C00V C00C C009 116.7(5)
C00V C00C H00C 121.6
C00A C00D H00D 118.9
C00O C00D C00A 122.2(5)
C00O C00D H00D 118.9
N002 C00E N004 109.1(4)
N002 C00E C00P 125.2(4)
N004 C00E C00P 125.6(5)
C00B C00F H00F 118.7
C00J C00F C00B 122.6(5)
C00J C00F H00F 118.7
C00I C00G N002 131.4(5)
C00I C00G C00U 122.1(4)
C00U C00G N002 106.5(4)
N001 C00H N003 109.3(4)
N001 C00H C00K 125.5(4)
N003 C00H C00K 125.3(4)
C00G C00I H00I 122.0
C00G C00I C00Z 116.0(5)
C00Z C00I H00I 122.0
C00F C00J C00P 119.2(4)
C00F C00J C015 120.5(5)
C00P C00J C015 120.4(5)
C00O C00K C00H 119.5(5)
C00X C00K C00H 121.1(4)
C00X C00K C00O 119.4(5)
C00R C00L C00A 120.5(4)
C010 C00L C00A 122.3(5)
C010 C00L C00R 117.2(4)
C00S C00M C00B 120.8(4)
C00Y C00M C00B 122.4(4)
C00Y C00M C00S 116.7(4)
N003 C00N C018 131.3(5)
C009 C00N N003 107.2(4)
C009 C00N C018 121.5(5)
C00D C00O C00K 119.4(5)
C00D C00O C017 119.7(5)
C00K C00O C017 120.9(5)
C00J C00P C00E 119.9(4)
C00W C00P C00E 120.8(4)
C00W C00P C00J 119.4(4)
C00A C00Q H00Q 119.3
C00X C00Q C00A 121.5(5)
C00X C00Q H00Q 119.3
N006 C00R C00L 178.8(6)
N007 C00S C00M 178.1(6)
C00B C00T H00T 118.9
C00W C00T C00B 122.1(5)
C00W C00T H00T 118.9
N004 C00U C01A 131.7(5)
C00G C00U N004 106.7(4)
C00G C00U C01A 121.6(5)
C00C C00V H00V 119.2
C00C C00V C012 121.6(5)
C012 C00V H00V 119.2
C00P C00W H00W 119.9
C00T C00W C00P 120.3(5)
C00T C00W H00W 119.9
C00K C00X H00X 119.5
C00Q C00X C00K 121.0(5)
C00Q C00X H00X 119.5
N005 C00Y C00M 179.3(7)
C00I C00Z H00Z 119.1
C011 C00Z C00I 121.7(5)
C011 C00Z H00Z 119.1
N008 C010 C00L 179.4(6)
C00Z C011 H011 118.9
C01A C011 C00Z 122.3(5)
C01A C011 H011 118.9
C00V C012 H012 118.7
C018 C012 C00V 122.5(5)
C018 C012 H012 118.7
N002 C013 H01 108.8
N002 C013 H 108.8
N002 C013 C01E 113.7(5)
H01 C013 H 107.7
C01E C013 H01 108.8
C01E C013 H 108.8
N001 C014 H01A 108.6
N001 C014 H01B 108.6
N001 C014 C01G 114.6(5)
H01A C014 H01B 107.6
C01G C014 H01A 108.6
C01G C014 H01B 108.6
C00J C015 H0AA 109.5
C00J C015 HA 109.5
C00J C015 HB 109.5
H0AA C015 HA 109.5
H0AA C015 HB 109.5
HA C015 HB 109.5
N003 C016 H01C 109.6
N003 C016 H01D 109.6
N003 C016 C01I 110.4(5)
H01C C016 H01D 108.1
C01I C016 H01C 109.6
C01I C016 H01D 109.6
C00O C017 H01E 109.5
C00O C017 H01F 109.5
C00O C017 H01G 109.5
H01E C017 H01F 109.5
H01E C017 H01G 109.5
H01F C017 H01G 109.5
C00N C018 H018 122.0
C012 C018 C00N 116.0(5)
C012 C018 H018 122.0
N004 C019 H1AA 109.7
N004 C019 HC 109.7
N004 C019 C01J 110.0(5)
H1AA C019 HC 108.2
C01J C019 H1AA 109.7
C01J C019 HC 109.7
C00U C01A H2AA 121.9
C011 C01A C00U 116.2(5)
C011 C01A H2AA 121.9
H3AA C01B HD 109.5
H3AA C01B HE 109.5
HD C01B HE 109.5
C01F C01B H3AA 109.5
C01F C01B HD 109.5
C01F C01B HE 109.5
H01H C01C H01I 109.5
H01H C01C H01J 109.5
H01I C01C H01J 109.5
C01K C01C H01H 109.5
C01K C01C H01I 109.5
C01K C01C H01J 109.5
H4AA C01D HF 108.1
C01F C01D H4AA 109.6
C01F C01D HF 109.6
C01F C01D C01J 110.4(6)
C01J C01D H4AA 109.6
C01J C01D HF 109.6
C013 C01E H5AA 110.7
C013 C01E HG 110.7
C013 C01E C01N 105.0(6)
H5AA C01E HG 108.8
C01N C01E H5AA 110.7
C01N C01E HG 110.7
C01B C01F C01D 114.3(6)
C01B C01F H6AA 108.7
C01B C01F HH 108.7
C01D C01F H6AA 108.7
C01D C01F HH 108.7
H6AA C01F HH 107.6
C014 C01G H01K 110.2
C014 C01G H01L 110.2
C014 C01G C01Q 107.5(7)
H01K C01G H01L 108.5
C01Q C01G H01K 110.2
C01Q C01G H01L 110.2
H01M C01H H01N 108.0
C01I C01H H01M 109.3
C01I C01H H01N 109.3
C01K C01H H01M 109.3
C01K C01H H01N 109.3
C01K C01H C01I 111.4(6)
C016 C01I C01H 111.4(6)
C016 C01I H01O 109.3
C016 C01I H01P 109.3
C01H C01I H01O 109.3
C01H C01I H01P 109.3
H01O C01I H01P 108.0
C019 C01J C01D 110.5(6)
C019 C01J H7AA 109.6
C019 C01J HI 109.6
C01D C01J H7AA 109.6
C01D C01J HI 109.6
H7AA C01J HI 108.1
C01C C01K C01H 115.7(6)
C01C C01K H01Q 108.4
C01C C01K H01R 108.4
C01H C01K H01Q 108.4
C01H C01K H01R 108.4
H01Q C01K H01R 107.4
H8AA C01L HJ 107.3
C01P C01L H8AA 108.1
C01P C01L HJ 108.1
C01P C01L C01R 116.7(9)
C01R C01L H8AA 108.1
C01R C01L HJ 108.1
H01S C01M H01T 107.0
C01O C01M H01S 107.5
C01O C01M H01T 107.5
C01O C01M C01S 119.1(8)
C01S C01M H01S 107.5
C01S C01M H01T 107.5
C01E C01N H9AA 109.2
C01E C01N HK 109.2
H9AA C01N HK 107.9
C01R C01N C01E 112.1(7)
C01R C01N H9AA 109.2
C01R C01N HK 109.2
C01M C01O H01U 109.5
C01M C01O H01V 109.5
C01M C01O H01W 109.5
H01U C01O H01V 109.5
H01U C01O H01W 109.5
H01V C01O H01W 109.5
C01L C01P H0BA 109.5
C01L C01P HL 109.5
C01L C01P HM 109.5
H0BA C01P HL 109.5
H0BA C01P HM 109.5
HL C01P HM 109.5
C01G C01Q H01X 108.7
C01G C01Q H01Y 108.7
H01X C01Q H01Y 107.6
C01S C01Q C01G 114.3(8)
C01S C01Q H01X 108.7
C01S C01Q H01Y 108.7
C01L C01R H1BA 107.8
C01L C01R HN 107.8
C01N C01R C01L 117.9(9)
C01N C01R H1BA 107.8
C01N C01R HN 107.8
H1BA C01R HN 107.2
C01M C01S H01Z 108.3
C01M C01S HO 108.3
C01Q C01S C01M 116.0(8)
C01Q C01S H01Z 108.3
C01Q C01S HO 108.3
H01Z C01S HO 107.4

loop_
_geom_bond_atom_site_label_1
_geom_bond_atom_site_label_2
_geom_bond_distance
N001 C009 1.394(6)
N001 C00H 1.330(6)
N001 C014 1.468(6)
N002 C00E 1.337(6)
N002 C00G 1.391(6)
N002 C013 1.472(6)
N003 C00H 1.347(6)
N003 C00N 1.391(7)
N003 C016 1.488(7)
N004 C00E 1.344(7)
N004 C00U 1.393(7)
N004 C019 1.496(7)
N005 C00Y 1.145(7)
N006 C00R 1.151(7)
N007 C00S 1.152(7)
N008 C010 1.150(7)
C009 C00C 1.377(7)
C009 C00N 1.384(7)
C00A C00D 1.408(7)
C00A C00L 1.443(7)
C00A C00Q 1.419(7)
C00B C00F 1.409(7)
C00B C00M 1.435(7)
C00B C00T 1.417(7)
C00C H00C 0.9500
C00C C00V 1.377(7)
C00D H00D 0.9500
C00D C00O 1.382(7)
C00E C00P 1.469(7)
C00F H00F 0.9500
C00F C00J 1.382(7)
C00G C00I 1.377(7)
C00G C00U 1.388(7)
C00H C00K 1.478(7)
C00I H00I 0.9500
C00I C00Z 1.393(7)
C00J C00P 1.408(7)
C00J C015 1.505(7)
C00K C00O 1.401(7)
C00K C00X 1.391(7)
C00L C00R 1.420(8)
C00L C010 1.408(7)
C00M C00S 1.417(7)
C00M C00Y 1.412(8)
C00N C018 1.406(7)
C00O C017 1.513(8)
C00P C00W 1.406(7)
C00Q H00Q 0.9500
C00Q C00X 1.362(7)
C00T H00T 0.9500
C00T C00W 1.365(7)
C00U C01A 1.397(8)
C00V H00V 0.9500
C00V C012 1.390(8)
C00W H00W 0.9500
C00X H00X 0.9500
C00Z H00Z 0.9500
C00Z C011 1.389(8)
C011 H011 0.9500
C011 C01A 1.367(9)
C012 H012 0.9500
C012 C018 1.359(8)
C013 H01 0.9900
C013 H 0.9900
C013 C01E 1.487(9)
C014 H01A 0.9900
C014 H01B 0.9900
C014 C01G 1.478(9)
C015 H0AA 0.9800
C015 HA 0.9800
C015 HB 0.9800
C016 H01C 0.9900
C016 H01D 0.9900
C016 C01I 1.511(9)
C017 H01E 0.9800
C017 H01F 0.9800
C017 H01G 0.9800
C018 H018 0.9500
C019 H1AA 0.9900
C019 HC 0.9900
C019 C01J 1.504(9)
C01A H2AA 0.9500
C01B H3AA 0.9800
C01B HD 0.9800
C01B HE 0.9800
C01B C01F 1.466(10)
C01C H01H 0.9800
C01C H01I 0.9800
C01C H01J 0.9800
C01C C01K 1.457(10)
C01D H4AA 0.9900
C01D HF 0.9900
C01D C01F 1.506(10)
C01D C01J 1.542(9)
C01E H5AA 0.9900
C01E HG 0.9900
C01E C01N 1.593(10)
C01F H6AA 0.9900
C01F HH 0.9900
C01G H01K 0.9900
C01G H01L 0.9900
C01G C01Q 1.565(10)
C01H H01M 0.9900
C01H H01N 0.9900
C01H C01I 1.518(9)
C01H C01K 1.503(10)
C01I H01O 0.9900
C01I H01P 0.9900
C01J H7AA 0.9900
C01J HI 0.9900
C01K H01Q 0.9900
C01K H01R 0.9900
C01L H8AA 0.9900
C01L HJ 0.9900
C01L C01P 1.416(11)
C01L C01R 1.484(10)
C01M H01S 0.9900
C01M H01T 0.9900
C01M C01O 1.424(11)
C01M C01S 1.503(10)
C01N H9AA 0.9900
C01N HK 0.9900
C01N C01R 1.379(13)
C01O H01U 0.9800
C01O H01V 0.9800
C01O H01W 0.9800
C01P H0BA 0.9800
C01P HL 0.9800
C01P HM 0.9800
C01Q H01X 0.9900
C01Q H01Y 0.9900
C01Q C01S 1.401(12)
C01R H1BA 0.9900
C01R HN 0.9900
C01S H01Z 0.9900
C01S HO 0.9900
